data_1563314
loop_
_publ_author_name
'Winterson, Bethan'
'Rennigholtz, Tim'
'Wirth, Thomas'

_publ_section_title
;
 Flow electrochemistry: a safe tool for fluorine chemistry
;
_journal_name_full 'Chemical Science'
_journal_paper_doi 10.1039/D1SC02123K
_journal_year 2021
_chemical_formula_sum 'C14 H12 F2'
_chemical_formula_weight 218.24
_space_group_crystal_system monoclinic
_space_group_IT_number 9
_space_group_name_Hall 'I -2ya'
_space_group_name_H-M_alt 'I 1 a 1'
_atom_sites_solution_hydrogens geom
_audit_creation_method SHELXL-2018/1
_audit_update_record
;
2020-11-10 deposited with the CCDC.	2021-06-10 downloaded from the CCDC.
;
_cell_angle_alpha 90
_cell_angle_beta 98.001(9)
_cell_angle_gamma 90
_cell_formula_units_Z 4
_cell_length_a 8.4950(7)
_cell_length_b 5.4887(4)
_cell_length_c 24.023(2)
_cell_measurement_reflns_used 2156
_cell_measurement_temperature 200(2)
_cell_measurement_theta_max 76.7500
_cell_measurement_theta_min 5.6550
_cell_volume 1109.21(15)
_computing_cell_refinement 'CrysAlisPro 1.171.40.82a (Rigaku OD, 2020)'
_computing_data_collection 'CrysAlisPro 1.171.40.82a (Rigaku OD, 2020)'
_computing_data_reduction 'CrysAlisPro 1.171.40.82a (Rigaku OD, 2020)'
_computing_structure_refinement 'SHELXL-2018/1 (Sheldrick, 2018)'
_computing_structure_solution SHELXS
_diffrn_ambient_temperature 200(2)
_diffrn_measured_fraction_theta_full 1.000
_diffrn_measured_fraction_theta_max 0.990
_diffrn_measurement_device_type 'SuperNova, Dual, Cu at home/near, Atlas'
_diffrn_measurement_method '\w scans'
_diffrn_radiation_type CuK\a
_diffrn_radiation_wavelength 1.54184
_diffrn_reflns_av_R_equivalents 0.0432
_diffrn_reflns_av_unetI/netI 0.0361
_diffrn_reflns_Laue_measured_fraction_full 1.000
_diffrn_reflns_Laue_measured_fraction_max 0.990
_diffrn_reflns_limit_h_max 9
_diffrn_reflns_limit_h_min -10
_diffrn_reflns_limit_k_max 6
_diffrn_reflns_limit_k_min -6
_diffrn_reflns_limit_l_max 30
_diffrn_reflns_limit_l_min -30
_diffrn_reflns_number 4429
_diffrn_reflns_point_group_measured_fraction_full 0.729
_diffrn_reflns_point_group_measured_fraction_max 0.711
_diffrn_reflns_theta_full 67.684
_diffrn_reflns_theta_max 76.630
_diffrn_reflns_theta_min 3.716
_exptl_absorpt_coefficient_mu 0.816
_exptl_absorpt_correction_T_max 1.000
_exptl_absorpt_correction_T_min 0.767
_exptl_absorpt_correction_type gaussian
_exptl_absorpt_process_details
;
CrysAlisPro 1.171.40.82a (Rigaku Oxford Diffraction, 2020)
Numerical absorption correction based on gaussian integration over
a multifaceted crystal model
Empirical absorption correction using spherical harmonics,
implemented in SCALE3 ABSPACK scaling algorithm.
;
_exptl_crystal_colour colourless
_exptl_crystal_density_diffrn 1.307
_exptl_crystal_description needle
_exptl_crystal_F_000 456
_exptl_crystal_size_max 0.113
_exptl_crystal_size_mid 0.109
_exptl_crystal_size_min 0.030
_refine_diff_density_max 0.385
_refine_diff_density_min -0.428
_refine_diff_density_rms 0.080
_refine_ls_abs_structure_details
;
 Flack x determined using 312 quotients [(I+)-(I-)]/[(I+)+(I-)]
 (Parsons, Flack and Wagner, Acta Cryst. B69 (2013) 249-259).
;
_refine_ls_abs_structure_Flack 0.4(3)
_refine_ls_extinction_method none
_refine_ls_goodness_of_fit_ref 1.091
_refine_ls_hydrogen_treatment constr
_refine_ls_matrix_type full
_refine_ls_number_parameters 145
_refine_ls_number_reflns 1668
_refine_ls_number_restraints 2
_refine_ls_restrained_S_all 1.090
_refine_ls_R_factor_all 0.0871
_refine_ls_R_factor_gt 0.0772
_refine_ls_shift/su_max 0.000
_refine_ls_shift/su_mean 0.000
_refine_ls_structure_factor_coef Fsqd
_refine_ls_weighting_details 'w=1/[\s^2^(Fo^2^)+(0.1684P)^2^] where P=(Fo^2^+2Fc^2^)/3'
_refine_ls_weighting_scheme calc
_refine_ls_wR_factor_gt 0.2231
_refine_ls_wR_factor_ref 0.2388
_reflns_Friedel_coverage 0.435
_reflns_Friedel_fraction_full 0.457
_reflns_Friedel_fraction_max 0.432
_reflns_number_gt 1366
_reflns_number_total 1668
_reflns_threshold_expression 'I > 2\s(I)'
_cod_data_source_file d1sc02123k2.cif
_cod_data_source_block tw2005g
_cod_original_cell_volume 1109.20(17)
_cod_original_sg_symbol_H-M 'I a'
_cod_database_code 1563314
_shelx_shelxl_version_number 2018/1
_shelx_space_group_comment
;
The symmetry employed for this shelxl refinement is uniquely defined
by the following loop, which should always be used as a source of
symmetry information in preference to the above space-group names.
They are only intended as comments.
;
_shelx_estimated_absorpt_t_min 0.913
_shelx_estimated_absorpt_t_max 0.976

loop_
_space_group_symop_operation_xyz
'x, y, z'
'x+1/2, -y, z'
'x+1/2, y+1/2, z+1/2'
'x+1, -y+1/2, z+1/2'

loop_
_atom_site_label
_atom_site_type_symbol
_atom_site_fract_x
_atom_site_fract_y
_atom_site_fract_z
_atom_site_U_iso_or_equiv
_atom_site_adp_type
_atom_site_occupancy
_atom_site_site_symmetry_order
_atom_site_calc_flag
_atom_site_refinement_flags_posn
_atom_site_refinement_flags_adp
_atom_site_refinement_flags_occupancy
_atom_site_disorder_assembly
_atom_site_disorder_group
C1 C 0.4780(6) 0.7105(9) 0.4182(2) 0.0464(12) Uani 1 1 d . . . . .
C2 C 0.5257(8) 0.9094(10) 0.3880(3) 0.0553(14) Uani 1 1 d . . . . .
H2 H 0.601186 1.022525 0.405820 0.066 Uiso 1 1 calc R U . . .
C3 C 0.4624(10) 0.9403(12) 0.3322(3) 0.0653(17) Uani 1 1 d . . . . .
H3 H 0.494565 1.075193 0.311768 0.078 Uiso 1 1 calc R U . . .
C4 C 0.3528(8) 0.7764(13) 0.3061(3) 0.0602(15) Uani 1 1 d . . . . .
H4 H 0.310649 0.797384 0.267618 0.072 Uiso 1 1 calc R U . . .
C5 C 0.3042(9) 0.5798(12) 0.3364(3) 0.0650(17) Uani 1 1 d . . . . .
H5 H 0.227591 0.467736 0.318847 0.078 Uiso 1 1 calc R U . . .
C6 C 0.3674(7) 0.5499(11) 0.3913(3) 0.0555(14) Uani 1 1 d . . . . .
H6 H 0.334520 0.415000 0.411612 0.067 Uiso 1 1 calc R U . . .
C7 C 0.5434(6) 0.6827(10) 0.4796(2) 0.0463(12) Uani 1 1 d . . . . .
C8 C 0.4456(6) 0.8046(10) 0.5198(3) 0.0502(12) Uani 1 1 d . . . . .
H8A H 0.437039 0.980613 0.510900 0.060 Uiso 1 1 calc R U . . .
H8B H 0.336897 0.735446 0.513944 0.060 Uiso 1 1 calc R U . . .
C9 C 0.5147(6) 0.7742(9) 0.5808(2) 0.0464(11) Uani 1 1 d . . . . .
C10 C 0.4707(7) 0.5819(11) 0.6128(3) 0.0552(14) Uani 1 1 d . . . . .
H10 H 0.395611 0.465411 0.596342 0.066 Uiso 1 1 calc R U . . .
C11 C 0.5354(9) 0.5592(12) 0.6685(3) 0.0632(16) Uani 1 1 d . . . . .
H11 H 0.504603 0.427055 0.690135 0.076 Uiso 1 1 calc R U . . .
C12 C 0.6458(9) 0.7291(14) 0.6933(3) 0.0648(17) Uani 1 1 d . . . . .
H12 H 0.688703 0.714089 0.731829 0.078 Uiso 1 1 calc R U . . .
C13 C 0.6926(8) 0.9193(12) 0.6616(3) 0.0595(15) Uani 1 1 d . . . . .
H13 H 0.769825 1.032923 0.677951 0.071 Uiso 1 1 calc R U . . .
C14 C 0.6263(7) 0.9435(11) 0.6057(3) 0.0542(14) Uani 1 1 d . . . . .
H14 H 0.656936 1.076026 0.584131 0.065 Uiso 1 1 calc R U . . .
F1 F 0.6969(4) 0.7612(7) 0.48908(18) 0.0581(9) Uani 1 1 d . . . . .
F2 F 0.5538(4) 0.4339(5) 0.49152(18) 0.0576(9) Uani 1 1 d . . . . .

loop_
_atom_site_aniso_label
_atom_site_aniso_U_11
_atom_site_aniso_U_22
_atom_site_aniso_U_33
_atom_site_aniso_U_23
_atom_site_aniso_U_13
_atom_site_aniso_U_12
C1 0.044(3) 0.042(2) 0.054(3) 0.000(2) 0.008(2) 0.004(2)
C2 0.056(3) 0.045(3) 0.064(4) -0.001(3) 0.002(3) -0.006(2)
C3 0.077(4) 0.055(3) 0.065(4) 0.009(3) 0.012(3) 0.005(3)
C4 0.067(4) 0.060(3) 0.052(3) 0.000(3) 0.004(3) 0.009(3)
C5 0.074(4) 0.055(3) 0.063(4) -0.007(3) 0.000(3) -0.012(3)
C6 0.060(4) 0.044(3) 0.061(4) -0.003(3) 0.004(3) -0.006(2)
C7 0.037(3) 0.039(2) 0.062(3) 0.004(2) 0.004(2) 0.0017(17)
C8 0.042(3) 0.049(3) 0.060(3) -0.004(2) 0.007(2) 0.0025(19)
C9 0.045(2) 0.037(2) 0.057(3) -0.002(2) 0.005(2) -0.002(2)
C10 0.056(3) 0.048(3) 0.062(4) 0.001(3) 0.009(3) -0.002(2)
C11 0.076(4) 0.046(3) 0.068(4) 0.003(3) 0.010(3) 0.000(3)
C12 0.073(4) 0.069(4) 0.049(3) -0.004(3) -0.001(3) 0.008(3)
C13 0.061(4) 0.056(3) 0.061(4) -0.007(3) 0.004(3) -0.001(3)
C14 0.054(3) 0.049(3) 0.059(3) -0.002(2) 0.007(3) -0.006(2)
F1 0.0411(15) 0.0681(19) 0.064(2) -0.0072(16) 0.0032(12) -0.0058(14)
F2 0.0636(18) 0.0384(14) 0.067(2) -0.0012(13) -0.0034(14) 0.0127(13)

loop_
_atom_type_symbol
_atom_type_description
_atom_type_scat_dispersion_real
_atom_type_scat_dispersion_imag
_atom_type_scat_source
C C 0.0181 0.0091 'International Tables Vol C Tables 4.2.6.8 and 6.1.1.4'
H H 0.0000 0.0000 'International Tables Vol C Tables 4.2.6.8 and 6.1.1.4'
F F 0.0727 0.0534 'International Tables Vol C Tables 4.2.6.8 and 6.1.1.4'

loop_
_geom_angle_atom_site_label_1
_geom_angle_atom_site_label_2
_geom_angle_atom_site_label_3
_geom_angle
_geom_angle_site_symmetry_1
_geom_angle_site_symmetry_3
_geom_angle_publ_flag
C6 C1 C2 118.8(6) . . ?
C6 C1 C7 121.8(5) . . ?
C2 C1 C7 119.4(5) . . ?
C3 C2 C1 119.7(6) . . ?
C3 C2 H2 120.2 . . ?
C1 C2 H2 120.2 . . ?
C4 C3 C2 120.5(6) . . ?
C4 C3 H3 119.7 . . ?
C2 C3 H3 119.7 . . ?
C3 C4 C5 119.7(7) . . ?
C3 C4 H4 120.1 . . ?
C5 C4 H4 120.1 . . ?
C6 C5 C4 119.5(6) . . ?
C6 C5 H5 120.2 . . ?
C4 C5 H5 120.2 . . ?
C5 C6 C1 121.8(6) . . ?
C5 C6 H6 119.1 . . ?
C1 C6 H6 119.1 . . ?
F1 C7 F2 104.1(4) . . ?
F1 C7 C1 110.2(4) . . ?
F2 C7 C1 107.7(4) . . ?
F1 C7 C8 110.6(4) . . ?
F2 C7 C8 109.0(4) . . ?
C1 C7 C8 114.7(4) . . ?
C9 C8 C7 113.4(4) . . ?
C9 C8 H8A 108.9 . . ?
C7 C8 H8A 108.9 . . ?
C9 C8 H8B 108.9 . . ?
C7 C8 H8B 108.9 . . ?
H8A C8 H8B 107.7 . . ?
C10 C9 C14 119.1(6) . . ?
C10 C9 C8 121.6(5) . . ?
C14 C9 C8 119.3(5) . . ?
C11 C10 C9 120.3(6) . . ?
C11 C10 H10 119.8 . . ?
C9 C10 H10 119.8 . . ?
C10 C11 C12 120.5(6) . . ?
C10 C11 H11 119.8 . . ?
C12 C11 H11 119.8 . . ?
C13 C12 C11 119.8(7) . . ?
C13 C12 H12 120.1 . . ?
C11 C12 H12 120.1 . . ?
C12 C13 C14 119.8(6) . . ?
C12 C13 H13 120.1 . . ?
C14 C13 H13 120.1 . . ?
C13 C14 C9 120.6(6) . . ?
C13 C14 H14 119.7 . . ?
C9 C14 H14 119.7 . . ?

loop_
_geom_bond_atom_site_label_1
_geom_bond_atom_site_label_2
_geom_bond_distance
_geom_bond_site_symmetry_2
_geom_bond_publ_flag
C1 C6 1.381(8) . ?
C1 C2 1.401(8) . ?
C1 C7 1.510(8) . ?
C2 C3 1.383(10) . ?
C2 H2 0.9500 . ?
C3 C4 1.382(11) . ?
C3 H3 0.9500 . ?
C4 C5 1.395(10) . ?
C4 H4 0.9500 . ?
C5 C6 1.364(10) . ?
C5 H5 0.9500 . ?
C6 H6 0.9500 . ?
C7 F1 1.362(6) . ?
C7 F2 1.395(6) . ?
C7 C8 1.515(7) . ?
C8 C9 1.511(8) . ?
C8 H8A 0.9900 . ?
C8 H8B 0.9900 . ?
C9 C10 1.387(8) . ?
C9 C14 1.401(8) . ?
C10 C11 1.379(10) . ?
C10 H10 0.9500 . ?
C11 C12 1.396(11) . ?
C11 H11 0.9500 . ?
C12 C13 1.383(11) . ?
C12 H12 0.9500 . ?
C13 C14 1.388(9) . ?
C13 H13 0.9500 . ?
C14 H14 0.9500 . ?
